data_2237103
loop_
_publ_author_name
'Balakrishnan, T.'
'Ramamurthi, K.'
'Jeyakanthan, J.'
'Thamotharan, S.'

_publ_section_title
;
 <i>catena</i>-Poly[[[aqua(glycine-\k<i>O</i>)lithium]-\m-glycine-\k^2^<i>O</i>:<i>O</i>']
 bromide]
;
_journal_coeditor_code AA2077
_journal_issue 1
_journal_name_full 'Acta Crystallographica Section E'
_journal_page_first m60
_journal_page_last m61
_journal_paper_doi 10.1107/S1600536812050660
_journal_volume 69
_journal_year 2013
_chemical_formula_iupac '[Li (C2 H5 N O2)2 (H2 O)] Br'
_chemical_formula_moiety 'C4 H12 Li N2 O5 +, Br -'
_chemical_formula_sum 'C4 H12 Br Li N2 O5'
_chemical_formula_weight 255.01
_chemical_name_systematic
;
<i>catena</i>-Poly[[[aqua(glycine-\k<i>O</i>)lithium]-\m-glycine-
\k^2^<i>O</i>:<i>O</i>'] bromide]
;
_space_group_IT_number 14
_symmetry_cell_setting monoclinic
_symmetry_space_group_name_Hall '-P 2ybc'
_symmetry_space_group_name_H-M 'P 1 21/c 1'
_atom_sites_solution_hydrogens geom
_atom_sites_solution_primary direct
_atom_sites_solution_secondary difmap
_audit_creation_method SHELXL-97
_cell_angle_alpha 90.00
_cell_angle_beta 118.138(7)
_cell_angle_gamma 90.00
_cell_formula_units_Z 4
_cell_length_a 7.5396(6)
_cell_length_b 17.4173(14)
_cell_length_c 8.2726(12)
_cell_measurement_reflns_used 7161
_cell_measurement_temperature 173(2)
_cell_measurement_theta_max 26.0
_cell_measurement_theta_min 2.25
_cell_volume 957.96(19)
_computing_cell_refinement 'CELL in IPDS (Stoe & Cie, 2000)'
_computing_data_collection 'EXPOSE in IPDS (Stoe & Cie, 2000)'
_computing_data_reduction 'INTEGRATE in IPDS (Stoe & Cie, 2000)'
_computing_molecular_graphics 'PLATON (Spek, 2009)'
_computing_publication_material 'SHELXL97 (Sheldrick, 2008)'
_computing_structure_refinement 'SHELXL97 (Sheldrick, 2008)'
_computing_structure_solution 'SHELXS97 (Sheldrick, 2008)'
_diffrn_ambient_temperature 173(2)
_diffrn_measured_fraction_theta_full 0.984
_diffrn_measured_fraction_theta_max 0.984
_diffrn_measurement_device_type 'STOE IPDS'
_diffrn_measurement_method 'phi rotation'
_diffrn_radiation_monochromator graphite
_diffrn_radiation_source 'fine-focus sealed tube'
_diffrn_radiation_type MoK\a
_diffrn_radiation_wavelength 0.71073
_diffrn_reflns_av_R_equivalents 0.0432
_diffrn_reflns_av_sigmaI/netI 0.0314
_diffrn_reflns_limit_h_max 9
_diffrn_reflns_limit_h_min -9
_diffrn_reflns_limit_k_max 21
_diffrn_reflns_limit_k_min -21
_diffrn_reflns_limit_l_max 10
_diffrn_reflns_limit_l_min -10
_diffrn_reflns_number 7515
_diffrn_reflns_theta_full 26.00
_diffrn_reflns_theta_max 26.00
_diffrn_reflns_theta_min 2.34
_exptl_absorpt_coefficient_mu 4.283
_exptl_absorpt_correction_T_max 0.2768
_exptl_absorpt_correction_T_min 0.2167
_exptl_absorpt_correction_type multi-scan
_exptl_absorpt_process_details '(<i>MULscanABS</i> in PLATON; Spek, 2009)'
_exptl_crystal_colour colourless
_exptl_crystal_density_diffrn 1.768
_exptl_crystal_density_method 'not measured'
_exptl_crystal_description rod
_exptl_crystal_F_000 512
_exptl_crystal_size_max 0.61
_exptl_crystal_size_mid 0.30
_exptl_crystal_size_min 0.30
_refine_diff_density_max 0.547
_refine_diff_density_min -0.258
_refine_ls_extinction_coef 0.0097(8)
_refine_ls_extinction_expression Fc^*^=kFc[1+0.001xFc^2^\l^3^/sin(2\q)]^-1/4^
_refine_ls_extinction_method 'SHELXL97 (Sheldrick, 2008)'
_refine_ls_goodness_of_fit_ref 0.961
_refine_ls_hydrogen_treatment mixed
_refine_ls_matrix_type full
_refine_ls_number_parameters 151
_refine_ls_number_reflns 1847
_refine_ls_number_restraints 2
_refine_ls_restrained_S_all 0.961
_refine_ls_R_factor_all 0.0286
_refine_ls_R_factor_gt 0.0210
_refine_ls_shift/su_max 0.001
_refine_ls_shift/su_mean 0.000
_refine_ls_structure_factor_coef Fsqd
_refine_ls_weighting_details 'calc w=1/[\s^2^(Fo^2^)+(0.0317P)^2^+0.0000P] where P=(Fo^2^+2Fc^2^)/3'
_refine_ls_weighting_scheme calc
_refine_ls_wR_factor_gt 0.0497
_refine_ls_wR_factor_ref 0.0512
_reflns_number_gt 1520
_reflns_number_total 1847
_reflns_threshold_expression I>2\s(I)
_cod_data_source_file aa2077.cif
_cod_data_source_block I
_cod_original_cell_volume 957.96(18)
_cod_original_sg_symbol_H-M 'P 21/c'
_cod_database_code 2237103
_cod_database_fobs_code 2237103

loop_
_symmetry_equiv_pos_as_xyz
'x, y, z'
'-x, y+1/2, -z+1/2'
'-x, -y, -z'
'x, -y-1/2, z-1/2'

loop_
_atom_site_type_symbol
_atom_site_label
_atom_site_fract_x
_atom_site_fract_y
_atom_site_fract_z
_atom_site_U_iso_or_equiv
_atom_site_adp_type
_atom_site_calc_flag
_atom_site_refinement_flags
_atom_site_occupancy
_atom_site_symmetry_multiplicity
O O1 0.4191(2) 0.89555(8) 0.8413(2) 0.0210(3) Uani d . 1 1
O O2 0.1743(3) 0.80884(9) 0.7211(2) 0.0250(4) Uani d . 1 1
O O1W 0.0182(3) 0.65924(9) 0.4468(2) 0.0218(4) Uani d D 1 1
H H1 0.075(4) 0.6666(14) 0.385(4) 0.027(7) Uiso d D 1 1
H H2 0.084(4) 0.6254(14) 0.522(4) 0.043(9) Uiso d D 1 1
O O3 -0.1525(3) 0.81668(8) 0.1971(2) 0.0270(4) Uani d . 1 1
O O4 -0.2535(2) 0.80493(8) 0.4080(2) 0.0217(3) Uani d . 1 1
N N1 0.5965(3) 0.84975(12) 0.6419(3) 0.0205(4) Uani d . 1 1
H H1A 0.643(4) 0.8360(15) 0.559(4) 0.031(7) Uiso d . 1 1
H H1B 0.702(5) 0.8395(17) 0.755(5) 0.038(8) Uiso d . 1 1
H H1C 0.580(5) 0.899(2) 0.631(4) 0.047(9) Uiso d . 1 1
N N2 -0.2448(3) 0.96593(11) 0.1353(3) 0.0174(4) Uani d . 1 1
H H2A -0.129(5) 0.9644(14) 0.156(4) 0.025(7) Uiso d . 1 1
H H2B -0.323(4) 0.9429(15) 0.027(4) 0.029(7) Uiso d . 1 1
H H2C -0.284(4) 1.0168(17) 0.126(4) 0.035(8) Uiso d . 1 1
C C1 0.3295(3) 0.84132(11) 0.7358(3) 0.0153(4) Uani d . 1 1
C C2 0.4092(3) 0.81116(11) 0.6103(3) 0.0174(4) Uani d . 1 1
H H2E 0.4342 0.7553 0.6307 0.021 Uiso calc R 1 1
H H2F 0.3062 0.8189 0.4812 0.021 Uiso calc R 1 1
C C3 -0.2198(3) 0.84265(12) 0.2952(3) 0.0166(4) Uani d . 1 1
C C4 -0.2679(4) 0.92762(12) 0.2840(3) 0.0204(5) Uani d . 1 1
H H4A -0.4078 0.9343 0.2624 0.025 Uiso calc R 1 1
H H4B -0.1772 0.9523 0.4025 0.025 Uiso calc R 1 1
Li Li1 -0.0369(6) 0.7388(2) 0.5754(5) 0.0196(8) Uani d . 1 1
Br Br1 0.24155(3) 0.968012(12) 0.27597(3) 0.02208(9) Uani d . 1 1

loop_
_atom_site_aniso_label
_atom_site_aniso_U_11
_atom_site_aniso_U_22
_atom_site_aniso_U_33
_atom_site_aniso_U_12
_atom_site_aniso_U_13
_atom_site_aniso_U_23
O1 0.0197(8) 0.0202(8) 0.0247(9) -0.0040(6) 0.0118(7) -0.0074(6)
O2 0.0244(9) 0.0289(8) 0.0290(10) -0.0120(7) 0.0186(8) -0.0097(7)
O1W 0.0316(9) 0.0191(8) 0.0248(10) 0.0070(7) 0.0217(9) 0.0058(7)
O3 0.0410(10) 0.0198(7) 0.0349(10) 0.0062(7) 0.0300(9) 0.0011(7)
O4 0.0254(8) 0.0231(7) 0.0223(9) 0.0046(6) 0.0159(8) 0.0045(6)
N1 0.0191(11) 0.0237(10) 0.0236(12) -0.0025(8) 0.0142(11) -0.0050(8)
N2 0.0149(9) 0.0166(9) 0.0213(11) 0.0007(8) 0.0089(9) -0.0015(8)
C1 0.0165(10) 0.0150(9) 0.0145(11) 0.0024(8) 0.0073(10) 0.0018(8)
C2 0.0191(11) 0.0168(9) 0.0201(12) -0.0012(8) 0.0123(10) -0.0027(8)
C3 0.0128(10) 0.0204(10) 0.0157(12) 0.0008(8) 0.0061(10) -0.0019(8)
C4 0.0253(12) 0.0207(11) 0.0211(12) 0.0008(9) 0.0158(11) -0.0023(9)
Li1 0.023(2) 0.0190(16) 0.020(2) -0.0040(14) 0.0125(18) -0.0022(14)
Br1 0.01662(13) 0.02188(12) 0.02587(15) -0.00224(9) 0.00846(10) -0.00292(9)

loop_
_atom_type_symbol
_atom_type_description
_atom_type_scat_dispersion_real
_atom_type_scat_dispersion_imag
_atom_type_scat_source
C C 0.0033 0.0016 'International Tables Vol C Tables 4.2.6.8 and 6.1.1.4'
H H 0.0000 0.0000 'International Tables Vol C Tables 4.2.6.8 and 6.1.1.4'
Br Br -0.2901 2.4595 'International Tables Vol C Tables 4.2.6.8 and 6.1.1.4'
Li Li -0.0003 0.0001 'International Tables Vol C Tables 4.2.6.8 and 6.1.1.4'
N N 0.0061 0.0033 'International Tables Vol C Tables 4.2.6.8 and 6.1.1.4'
O O 0.0106 0.0060 'International Tables Vol C Tables 4.2.6.8 and 6.1.1.4'

loop_
_geom_angle_atom_site_label_1
_geom_angle_atom_site_label_2
_geom_angle_atom_site_label_3
_geom_angle_site_symmetry_1
_geom_angle_site_symmetry_3
_geom_angle
C1 O2 Li1 . . 144.09(18)
Li1 O1W H1 . . 123.4(18)
Li1 O1W H2 . . 108(2)
H1 O1W H2 . . 106(3)
C3 O3 Li1 . 4_575 169.50(19)
C3 O4 Li1 . . 116.16(16)
C2 N1 H1A . . 114.4(17)
C2 N1 H1B . . 113.0(18)
H1A N1 H1B . . 105(3)
C2 N1 H1C . . 111(2)
H1A N1 H1C . . 105(3)
H1B N1 H1C . . 108(3)
C4 N2 H2A . . 110(2)
C4 N2 H2B . . 110.4(17)
H2A N2 H2B . . 109(3)
C4 N2 H2C . . 109.9(18)
H2A N2 H2C . . 109(2)
H2B N2 H2C . . 108(3)
O1 C1 O2 . . 125.69(19)
O1 C1 C2 . . 118.81(18)
O2 C1 C2 . . 115.49(18)
N1 C2 C1 . . 112.13(17)
N1 C2 H2E . . 109.2
C1 C2 H2E . . 109.2
N1 C2 H2F . . 109.2
C1 C2 H2F . . 109.2
H2E C2 H2F . . 107.9
O3 C3 O4 . . 126.0(2)
O3 C3 C4 . . 118.73(18)
O4 C3 C4 . . 115.30(17)
O3 C3 Li1 . . 96.65(15)
C4 C3 Li1 . . 134.84(17)
N2 C4 C3 . . 111.84(17)
N2 C4 H4A . . 109.2
C3 C4 H4A . . 109.2
N2 C4 H4B . . 109.2
C3 C4 H4B . . 109.2
H4A C4 H4B . . 107.9
O3 Li1 O1W 4_576 . 101.73(17)
O3 Li1 O2 4_576 . 116.6(2)
O1W Li1 O2 . . 118.6(2)
O3 Li1 O4 4_576 . 103.87(18)
O1W Li1 O4 . . 111.3(2)
O2 Li1 O4 . . 103.93(17)
O3 Li1 C3 4_576 . 128.00(19)
O1W Li1 C3 . . 99.35(16)
O2 Li1 C3 . . 92.83(15)
O4 Li1 C3 . . 24.36(7)
O3 Li1 H2 4_576 . 89.3(7)
O1W Li1 H2 . . 20.0(6)
O2 Li1 H2 . . 112.4(8)
O4 Li1 H2 . . 130.3(7)
C3 Li1 H2 . . 119.3(6)

loop_
_geom_bond_atom_site_label_1
_geom_bond_atom_site_label_2
_geom_bond_site_symmetry_2
_geom_bond_distance
O1 C1 . 1.247(3)
O2 C1 . 1.253(3)
O2 Li1 . 1.915(4)
O1W Li1 . 1.908(4)
O1W H1 . 0.816(17)
O1W H2 . 0.829(18)
O3 C3 . 1.228(3)
O3 Li1 4_575 1.880(4)
O4 C3 . 1.261(3)
O4 Li1 . 1.944(4)
N1 C2 . 1.472(3)
N1 H1A . 0.94(3)
N1 H1B . 0.92(4)
N1 H1C . 0.86(3)
N2 C4 . 1.480(3)
N2 H2A . 0.81(3)
N2 H2B . 0.90(3)
N2 H2C . 0.93(3)
C1 C2 . 1.518(3)
C2 H2E . 0.9900
C2 H2F . 0.9900
C3 C4 . 1.516(3)
C4 H4A . 0.9900
C4 H4B . 0.9900
Li1 O3 4_576 1.880(4)

loop_
_geom_hbond_atom_site_label_D
_geom_hbond_atom_site_label_H
_geom_hbond_atom_site_label_A
_geom_hbond_site_symmetry_A
_geom_hbond_distance_DH
_geom_hbond_distance_HA
_geom_hbond_distance_DA
_geom_hbond_angle_DHA
N1 H1A O4 1_655 0.94(3) 1.83(3) 2.774(2) 176(3)
N1 H1B O1W 4_676 0.92(4) 2.15(4) 2.989(3) 151(2)
N1 H1C Br1 3_676 0.86(3) 2.61(3) 3.353(2) 146(3)
N2 H2A Br1 . 0.81(3) 2.48(3) 3.283(2) 170(3)
N2 H2B O1 1_454 0.90(3) 2.00(3) 2.833(3) 153(2)
N2 H2C O1 3_576 0.93(3) 1.92(3) 2.797(2) 157(3)
O1W H1 O2 4_575 0.816(17) 1.882(18) 2.692(2) 172(3)
O1W H2 Br1 4_576 0.829(18) 2.475(19) 3.2923(17) 169(3)

loop_
_geom_torsion_atom_site_label_1
_geom_torsion_atom_site_label_2
_geom_torsion_atom_site_label_3
_geom_torsion_atom_site_label_4
_geom_torsion_site_symmetry_1
_geom_torsion_site_symmetry_4
_geom_torsion
Li1 O2 C1 O1 . . 168.2(3)
Li1 O2 C1 C2 . . -10.9(4)
O1 C1 C2 N1 . . 3.5(3)
O2 C1 C2 N1 . . -177.3(2)
Li1 O3 C3 O4 4_575 . -14.7(13)
Li1 O3 C3 C4 4_575 . 165.1(10)
Li1 O3 C3 Li1 4_575 . 14.2(11)
Li1 O4 C3 O3 . . 49.0(3)
Li1 O4 C3 C4 . . -130.8(2)
O3 C3 C4 N2 . . 6.3(3)
O4 C3 C4 N2 . . -173.94(19)
Li1 C3 C4 N2 . . 143.3(2)
C1 O2 Li1 O3 . 4_576 152.4(3)
C1 O2 Li1 O1W . . 30.3(4)
C1 O2 Li1 O4 . . -93.9(3)
C1 O2 Li1 C3 . . -72.0(3)
C3 O4 Li1 O3 . 4_576 -172.65(17)
C3 O4 Li1 O1W . . -63.9(2)
C3 O4 Li1 O2 . . 64.9(2)
O3 C3 Li1 O3 . 4_576 -133.0(2)
O4 C3 Li1 O3 . 4_576 9.1(2)
C4 C3 Li1 O3 . 4_576 84.0(3)
O3 C3 Li1 O1W . . -20.0(2)
O4 C3 Li1 O1W . . 122.0(2)
C4 C3 Li1 O1W . . -163.0(2)
O3 C3 Li1 O2 . . 99.58(17)
O4 C3 Li1 O2 . . -118.4(2)
C4 C3 Li1 O2 . . -43.4(3)
O3 C3 Li1 O4 . . -142.0(3)
C4 C3 Li1 O4 . . 75.0(3)
